data_4080116
loop_
_publ_author_name
'Basalov, Ivan V.'
'Lyubov, Dmitry M.'
'Fukin, Georgy K.'
'Cherkasov, Anton V.'
'Trifonov, Alexander A.'

_publ_section_title
;
 Reactivity of Ytterbium(II) Hydride. Redox Reactions: Ytterbium(II) vs
 Hydrido Ligand. Metathesis of the Yb--H Bond
;
_journal_issue 5
_journal_name_full Organometallics
_journal_page_first 1507
_journal_paper_doi 10.1021/om400015k
_journal_volume 32
_journal_year 2013
_chemical_formula_sum 'C79 H108 N4 S2 Yb2'
_chemical_formula_weight 1523.89
_chemical_name_systematic
; 
 ? 
;
_space_group_IT_number 2
_symmetry_cell_setting triclinic
_symmetry_space_group_name_Hall '-P 1'
_symmetry_space_group_name_H-M 'P -1'
_atom_sites_solution_hydrogens geom
_atom_sites_solution_primary direct
_atom_sites_solution_secondary difmap
_audit_creation_method SHELXL-97
_cell_angle_alpha 75.308(2)
_cell_angle_beta 82.800(2)
_cell_angle_gamma 89.461(2)
_cell_formula_units_Z 2
_cell_length_a 12.7391(3)
_cell_length_b 14.3319(3)
_cell_length_c 21.0538(6)
_cell_measurement_reflns_used 17494
_cell_measurement_temperature 100(2)
_cell_measurement_theta_max 32.5737
_cell_measurement_theta_min 2.9336
_cell_volume 3687.90(16)
_computing_cell_refinement 'CrysAlisPro, Agilent Technologies'
_computing_data_collection 'CrysAlisPro, Agilent Technologies'
_computing_data_reduction 'CrysAlisPro, Agilent Technologies'
_computing_molecular_graphics 'SHELXTL  (Sheldrick, 2000)'
_computing_publication_material 'SHELXTL  (Sheldrick, 2000)'
_computing_structure_refinement 'SHELXL-97 (Sheldrick, 2008)'
_computing_structure_solution 'SHELXS-97 (Sheldrick, 2008)'
_diffrn_ambient_temperature 100(2)
_diffrn_measured_fraction_theta_full 0.971
_diffrn_measured_fraction_theta_max 0.971
_diffrn_measurement_device_type 'Xcalibur, Eos'
_diffrn_measurement_method 'omega scans'
_diffrn_radiation_monochromator graphite
_diffrn_radiation_source 'fine-focus sealed tube'
_diffrn_radiation_type MoK\a
_diffrn_radiation_wavelength 0.71073
_diffrn_reflns_av_R_equivalents 0.0722
_diffrn_reflns_av_sigmaI/netI 0.0651
_diffrn_reflns_limit_h_max 15
_diffrn_reflns_limit_h_min -15
_diffrn_reflns_limit_k_max 17
_diffrn_reflns_limit_k_min -17
_diffrn_reflns_limit_l_max 25
_diffrn_reflns_limit_l_min -25
_diffrn_reflns_number 55204
_diffrn_reflns_theta_full 26.00
_diffrn_reflns_theta_max 26.00
_diffrn_reflns_theta_min 2.94
_exptl_absorpt_coefficient_mu 2.620
_exptl_absorpt_correction_T_max 0.7796
_exptl_absorpt_correction_T_min 0.6223
_exptl_absorpt_correction_type multi-scan
_exptl_absorpt_process_details
;
SCALE3 ABSPACK, CrysAlisPro, Agilent Technologies (2012)
;
_exptl_crystal_colour dark_purple
_exptl_crystal_density_diffrn 1.372
_exptl_crystal_density_method 'not measured'
_exptl_crystal_description prism
_exptl_crystal_F_000 1564
_exptl_crystal_size_max 0.20
_exptl_crystal_size_mid 0.20
_exptl_crystal_size_min 0.10
_refine_diff_density_max 4.079
_refine_diff_density_min -1.503
_refine_diff_density_rms 0.179
_refine_ls_extinction_method none
_refine_ls_goodness_of_fit_ref 1.039
_refine_ls_hydrogen_treatment constr
_refine_ls_matrix_type full
_refine_ls_number_parameters 796
_refine_ls_number_reflns 14080
_refine_ls_number_restraints 160
_refine_ls_restrained_S_all 1.038
_refine_ls_R_factor_all 0.0759
_refine_ls_R_factor_gt 0.0575
_refine_ls_shift/su_max 0.001
_refine_ls_shift/su_mean 0.000
_refine_ls_structure_factor_coef Fsqd
_refine_ls_weighting_details 'calc w=1/[\s^2^(Fo^2^)+(0.0420P)^2^+40.8952P] where P=(Fo^2^+2Fc^2^)/3'
_refine_ls_weighting_scheme calc
_refine_ls_wR_factor_gt 0.1216
_refine_ls_wR_factor_ref 0.1281
_reflns_number_gt 11269
_reflns_number_total 14080
_reflns_threshold_expression >2sigma(I)
_cod_data_source_file om400015k_si_003.cif
_cod_data_source_block ybams
_cod_depositor_comments
;
The following automatic conversions were performed:

'_symmetry_cell_setting' value 'Triclinic' changed to 'triclinic'
according to the built-in table from CIF Core dictionary named
'cif_core.dic' version 2.4.1 from 2010-06-29.

Automatic conversion script
Id: cif_fix_values 1891 2012-01-12 08:04:46Z andrius 
;
_cod_original_cell_volume 3687.90(17)
_cod_original_sg_symbol_H-M P-1
_cod_database_code 4080116

loop_
_symmetry_equiv_pos_as_xyz
'x, y, z'
'-x, -y, -z'

loop_
_atom_site_label
_atom_site_type_symbol
_atom_site_fract_x
_atom_site_fract_y
_atom_site_fract_z
_atom_site_U_iso_or_equiv
_atom_site_adp_type
_atom_site_occupancy
_atom_site_symmetry_multiplicity
_atom_site_calc_flag
_atom_site_refinement_flags
_atom_site_disorder_assembly
_atom_site_disorder_group
Yb1 Yb -0.249978(17) -0.130724(14) 0.354379(10) 0.01199(5) Uani 1 1 d . . .
Yb2 Yb -0.144367(17) 0.087331(14) 0.191554(10) 0.01195(5) Uani 1 1 d . . .
S1 S -0.25520(10) -0.08604(9) 0.21938(6) 0.0162(3) Uani 1 1 d . . .
S2 S -0.07032(10) -0.01368(8) 0.30966(6) 0.0133(3) Uani 1 1 d . . .
N1 N -0.2443(3) -0.2813(3) 0.43463(18) 0.0101(9) Uani 1 1 d U . .
N2 N -0.3743(3) -0.2543(3) 0.51414(18) 0.0123(10) Uani 1 1 d . . .
N3 N -0.2021(3) 0.2515(3) 0.16897(18) 0.0123(9) Uani 1 1 d . . .
N4 N -0.0836(3) 0.3145(3) 0.07553(19) 0.0137(10) Uani 1 1 d . . .
C1 C -0.3014(4) -0.3098(4) 0.4946(3) 0.0209(9) Uani 1 1 d U . .
C2 C -0.3000(4) -0.4090(3) 0.5460(2) 0.0152(12) Uani 1 1 d . . .
C3 C -0.2262(4) -0.4833(4) 0.5250(3) 0.0217(13) Uani 1 1 d . . .
H3A H -0.2399 -0.4896 0.4815 0.032 Uiso 1 1 calc R . .
H3B H -0.2388 -0.5458 0.5575 0.032 Uiso 1 1 calc R . .
H3C H -0.1525 -0.4622 0.5225 0.032 Uiso 1 1 calc R . .
C4 C -0.2709(4) -0.3925(4) 0.6104(2) 0.0257(14) Uani 1 1 d D . .
H4B H -0.2676 -0.4547 0.6428 0.039 Uiso 1 1 calc R . .
H4C H -0.3247 -0.3530 0.6279 0.039 Uiso 1 1 calc R . .
H4D H -0.2019 -0.3591 0.6020 0.039 Uiso 1 1 calc R . .
C5 C -0.4131(4) -0.4525(4) 0.5598(3) 0.0252(14) Uani 1 1 d . . .
H5A H -0.4345 -0.4616 0.5186 0.038 Uiso 1 1 calc R . .
H5B H -0.4618 -0.4087 0.5769 0.038 Uiso 1 1 calc R . .
H5C H -0.4148 -0.5149 0.5926 0.038 Uiso 1 1 calc R . .
C6 C -0.1536(4) -0.3242(3) 0.4072(2) 0.0126(10) Uani 1 1 d U . .
C7 C -0.0537(4) -0.3234(3) 0.4298(2) 0.0151(12) Uani 1 1 d . . .
C8 C 0.0356(4) -0.3521(4) 0.3943(3) 0.0198(13) Uani 1 1 d . . .
H8A H 0.1028 -0.3507 0.4092 0.024 Uiso 1 1 calc R . .
C9 C 0.0269(3) -0.3824(4) 0.3376(2) 0.0214(12) Uani 1 1 d U . .
H9A H 0.0878 -0.4033 0.3146 0.026 Uiso 1 1 calc R . .
C10 C -0.0690(4) -0.3823(4) 0.3149(3) 0.0206(13) Uani 1 1 d . . .
H10A H -0.0732 -0.4023 0.2755 0.025 Uiso 1 1 calc R . .
C11 C -0.1618(4) -0.3535(3) 0.3480(2) 0.0144(12) Uani 1 1 d . . .
C12 C -0.0391(4) -0.2875(4) 0.4895(3) 0.0181(12) Uani 1 1 d . . .
H12A H -0.1106 -0.2824 0.5139 0.022 Uiso 1 1 calc R . .
C13 C 0.0146(5) -0.1867(4) 0.4687(3) 0.0239(14) Uani 1 1 d . . .
H13A H -0.0283 -0.1418 0.4399 0.036 Uiso 1 1 calc R . .
H13B H 0.0851 -0.1902 0.4448 0.036 Uiso 1 1 calc R . .
H13C H 0.0213 -0.1640 0.5082 0.036 Uiso 1 1 calc R . .
C14 C 0.0263(5) -0.3571(4) 0.5371(3) 0.0251(14) Uani 1 1 d . . .
H14A H 0.0001 -0.4234 0.5440 0.038 Uiso 1 1 calc R . .
H14B H 0.0196 -0.3401 0.5797 0.038 Uiso 1 1 calc R . .
H14C H 0.1009 -0.3520 0.5180 0.038 Uiso 1 1 calc R . .
C15 C -0.2664(4) -0.3554(4) 0.3214(2) 0.0184(12) Uani 1 1 d . . .
H15A H -0.3049 -0.2961 0.3265 0.022 Uiso 1 1 calc R . .
C16 C -0.3361(5) -0.4433(4) 0.3614(3) 0.0279(15) Uani 1 1 d . . .
H16A H -0.3518 -0.4397 0.4075 0.042 Uiso 1 1 calc R . .
H16B H -0.2984 -0.5028 0.3599 0.042 Uiso 1 1 calc R . .
H16C H -0.4024 -0.4433 0.3423 0.042 Uiso 1 1 calc R . .
C17 C -0.2548(3) -0.3540(4) 0.2480(3) 0.0310(15) Uani 1 1 d D . .
H17A H -0.2143 -0.2962 0.2220 0.046 Uiso 1 1 calc R . .
H17B H -0.3251 -0.3535 0.2336 0.046 Uiso 1 1 calc R . .
H17C H -0.2177 -0.4116 0.2413 0.046 Uiso 1 1 calc R . .
C18 C -0.3859(4) -0.1641(3) 0.4687(2) 0.0113(10) Uani 1 1 d U . .
C19 C -0.3266(4) -0.0823(3) 0.4719(2) 0.0140(11) Uani 1 1 d . . .
C20 C -0.3368(4) 0.0054(3) 0.4242(2) 0.0178(12) Uani 1 1 d U . .
H20A H -0.2927 0.0627 0.4241 0.021 Uiso 1 1 calc R . .
C21 C -0.3988(4) 0.0115(4) 0.3746(3) 0.0216(13) Uani 1 1 d . . .
H21A H -0.4011 0.0734 0.3398 0.026 Uiso 1 1 calc R . .
C22 C -0.4610(4) -0.0686(4) 0.3736(2) 0.0189(13) Uani 1 1 d . . .
H22A H -0.5073 -0.0633 0.3379 0.023 Uiso 1 1 calc R . .
C23 C -0.4557(4) -0.1569(3) 0.4207(2) 0.0146(12) Uani 1 1 d . . .
C24 C -0.2549(4) -0.0919(4) 0.5261(2) 0.0173(12) Uani 1 1 d . . .
H24A H -0.2161 -0.1536 0.5294 0.021 Uiso 1 1 calc R . .
C25 C -0.3216(5) -0.0991(4) 0.5926(3) 0.0292(15) Uani 1 1 d . . .
H25A H -0.2755 -0.1098 0.6276 0.044 Uiso 1 1 calc R . .
H25B H -0.3726 -0.1531 0.6019 0.044 Uiso 1 1 calc R . .
H25C H -0.3597 -0.0390 0.5911 0.044 Uiso 1 1 calc R . .
C26 C -0.1722(4) -0.0099(4) 0.5118(3) 0.0216(13) Uani 1 1 d . . .
H26A H -0.1336 -0.0027 0.4674 0.032 Uiso 1 1 calc R . .
H26B H -0.1225 -0.0248 0.5447 0.032 Uiso 1 1 calc R . .
H26C H -0.2077 0.0504 0.5139 0.032 Uiso 1 1 calc R . .
C27 C -0.5221(4) -0.2448(4) 0.4214(2) 0.0154(11) Uani 1 1 d U . .
H27A H -0.4773 -0.3028 0.4330 0.019 Uiso 1 1 calc R . .
C28 C -0.6160(5) -0.2559(4) 0.4771(3) 0.0287(15) Uani 1 1 d . . .
H28A H -0.5900 -0.2501 0.5178 0.043 Uiso 1 1 calc R . .
H28B H -0.6505 -0.3192 0.4847 0.043 Uiso 1 1 calc R . .
H28C H -0.6670 -0.2052 0.4640 0.043 Uiso 1 1 calc R . .
C29 C -0.5630(5) -0.2439(4) 0.3557(3) 0.0265(14) Uani 1 1 d . . .
H29A H -0.5030 -0.2377 0.3208 0.040 Uiso 1 1 calc R . .
H29B H -0.6098 -0.1892 0.3440 0.040 Uiso 1 1 calc R . .
H29C H -0.6024 -0.3042 0.3604 0.040 Uiso 1 1 calc R . .
C30 C -0.1608(4) 0.3260(3) 0.1189(2) 0.0133(11) Uani 1 1 d . . .
C31 C -0.1991(4) 0.4327(3) 0.1019(2) 0.0162(12) Uani 1 1 d . . .
C32 C -0.2817(4) 0.4613(4) 0.1531(2) 0.0205(13) Uani 1 1 d . . .
H32A H -0.2952 0.5304 0.1385 0.031 Uiso 1 1 calc R . .
H32B H -0.2548 0.4474 0.1960 0.031 Uiso 1 1 calc R . .
H32C H -0.3476 0.4243 0.1573 0.031 Uiso 1 1 calc R . .
C33 C -0.2467(5) 0.4493(4) 0.0368(3) 0.0226(13) Uani 1 1 d . . .
H33A H -0.2691 0.5162 0.0235 0.034 Uiso 1 1 calc R . .
H33B H -0.3079 0.4056 0.0429 0.034 Uiso 1 1 calc R . .
H33C H -0.1934 0.4366 0.0024 0.034 Uiso 1 1 calc R . .
C34 C -0.1011(4) 0.5008(3) 0.0914(3) 0.0201(13) Uani 1 1 d . . .
H34A H -0.1232 0.5680 0.0797 0.030 Uiso 1 1 calc R . .
H34B H -0.0500 0.4891 0.0556 0.030 Uiso 1 1 calc R . .
H34C H -0.0682 0.4883 0.1323 0.030 Uiso 1 1 calc R . .
C35 C -0.2804(4) 0.2592(3) 0.2217(2) 0.0112(11) Uani 1 1 d . . .
C36 C -0.2471(4) 0.2650(4) 0.2829(2) 0.0165(12) Uani 1 1 d . . .
C37 C -0.3257(4) 0.2728(3) 0.3346(2) 0.0180(12) Uani 1 1 d . . .
H37A H -0.3047 0.2801 0.3749 0.022 Uiso 1 1 calc R . .
C38 C -0.4303(4) 0.2702(4) 0.3286(3) 0.0215(13) Uani 1 1 d . . .
H38A H -0.4815 0.2764 0.3641 0.026 Uiso 1 1 calc R . .
C39 C -0.4624(4) 0.2585(4) 0.2707(3) 0.0182(12) Uani 1 1 d . . .
H39A H -0.5359 0.2552 0.2672 0.022 Uiso 1 1 calc R . .
C40 C -0.3891(4) 0.2515(3) 0.2175(2) 0.0133(11) Uani 1 1 d . A .
C41 C -0.1317(4) 0.2665(4) 0.2921(2) 0.0156(12) Uani 1 1 d . . .
H41A H -0.0920 0.2407 0.2564 0.019 Uiso 1 1 calc R . .
C42 C -0.1075(5) 0.2014(4) 0.3583(2) 0.0226(13) Uani 1 1 d . . .
H42A H -0.1370 0.1365 0.3640 0.034 Uiso 1 1 calc R . .
H42B H -0.1392 0.2280 0.3946 0.034 Uiso 1 1 calc R . .
H42C H -0.0307 0.1980 0.3587 0.034 Uiso 1 1 calc R . .
C43 C -0.0885(5) 0.3690(4) 0.2831(3) 0.0276(15) Uani 1 1 d . . .
H43A H -0.1029 0.4095 0.2402 0.041 Uiso 1 1 calc R . .
H43B H -0.0120 0.3673 0.2848 0.041 Uiso 1 1 calc R . .
H43C H -0.1231 0.3959 0.3186 0.041 Uiso 1 1 calc R . .
C44 C -0.4265(4) 0.2362(4) 0.1543(2) 0.0182(12) Uani 1 1 d D . .
H44A H -0.3677 0.2578 0.1172 0.022 Uiso 0.887(11) 1 calc PR A 1
H44B H -0.3740 0.2759 0.1224 0.022 Uiso 0.113(11) 1 d PR A 2
C45 C -0.5241(4) 0.2931(4) 0.1347(3) 0.0209(9) Uani 1 1 d . A .
H45A H -0.5430 0.2807 0.0938 0.031 Uiso 1 1 calc R . .
H45B H -0.5089 0.3622 0.1275 0.031 Uiso 1 1 calc R . .
H45C H -0.5831 0.2730 0.1701 0.031 Uiso 1 1 calc R . .
C46 C -0.4463(5) 0.1290(4) 0.1635(3) 0.0215(13) Uani 0.887(11) 1 d PU A 1
H46A H -0.4697 0.1181 0.1233 0.032 Uiso 0.887(11) 1 calc PR A 1
H46B H -0.5012 0.1053 0.2011 0.032 Uiso 0.887(11) 1 calc PR A 1
H46C H -0.3808 0.0944 0.1721 0.032 Uiso 0.887(11) 1 calc PR A 1
C46' C -0.416(4) 0.145(2) 0.131(2) 0.0215(13) Uani 0.113(11) 1 d PDU A 2
H46D H -0.4438 0.1552 0.0888 0.032 Uiso 0.113(11) 1 calc PR A 2
H46E H -0.4570 0.0929 0.1642 0.032 Uiso 0.113(11) 1 calc PR A 2
H46F H -0.3417 0.1279 0.1264 0.032 Uiso 0.113(11) 1 calc PR A 2
C47 C -0.0450(4) 0.2199(4) 0.0845(2) 0.0202(9) Uani 1 1 d U . .
C48 C -0.0900(4) 0.1564(3) 0.0534(2) 0.0130(6) Uani 1 1 d U . .
C49 C -0.0554(4) 0.0603(3) 0.0668(2) 0.0144(11) Uani 1 1 d . . .
H49A H -0.0894 0.0126 0.0479 0.017 Uiso 1 1 calc R . .
C50 C 0.0233(4) 0.0301(4) 0.1072(2) 0.0173(12) Uani 1 1 d . . .
H50A H 0.0459 -0.0386 0.1169 0.021 Uiso 1 1 calc R . .
C51 C 0.0704(4) 0.0962(4) 0.1346(2) 0.0170(12) Uani 1 1 d . . .
H51A H 0.1265 0.0739 0.1640 0.020 Uiso 1 1 calc R . .
C52 C 0.0386(4) 0.1920(3) 0.1234(2) 0.0123(11) Uani 1 1 d . . .
C53 C -0.1711(4) 0.1920(4) 0.0072(2) 0.0172(12) Uani 1 1 d . . .
H53A H -0.2153 0.2395 0.0255 0.021 Uiso 1 1 calc R . .
C54 C -0.2461(5) 0.1143(4) -0.0006(3) 0.0273(15) Uani 1 1 d . . .
H54A H -0.2788 0.0776 0.0432 0.041 Uiso 1 1 calc R . .
H54B H -0.2063 0.0706 -0.0232 0.041 Uiso 1 1 calc R . .
H54C H -0.3014 0.1447 -0.0268 0.041 Uiso 1 1 calc R . .
C55 C -0.1128(4) 0.2472(4) -0.0601(2) 0.0202(9) Uani 1 1 d . . .
H55A H -0.0713 0.3010 -0.0543 0.030 Uiso 1 1 calc R . .
H55B H -0.1645 0.2722 -0.0906 0.030 Uiso 1 1 calc R . .
H55C H -0.0654 0.2035 -0.0783 0.030 Uiso 1 1 calc R . .
C56 C 0.0897(4) 0.2643(4) 0.1511(2) 0.0177(12) Uani 1 1 d . . .
H56A H 0.0322 0.3045 0.1665 0.021 Uiso 1 1 calc R . .
C57 C 0.1639(4) 0.3320(3) 0.0951(3) 0.0273(15) Uani 1 1 d D . .
H57A H 0.1250 0.3583 0.0574 0.041 Uiso 1 1 calc R . .
H57B H 0.2242 0.2957 0.0812 0.041 Uiso 1 1 calc R . .
H57C H 0.1895 0.3850 0.1111 0.041 Uiso 1 1 calc R . .
C58 C 0.1496(5) 0.2213(4) 0.2100(3) 0.0253(14) Uani 1 1 d . . .
H58A H 0.1031 0.1753 0.2441 0.038 Uiso 1 1 calc R . .
H58B H 0.1721 0.2731 0.2283 0.038 Uiso 1 1 calc R . .
H58C H 0.2118 0.1880 0.1953 0.038 Uiso 1 1 calc R . .
C59 C -0.3670(4) -0.1229(4) 0.1852(2) 0.0171(12) Uani 1 1 d . . .
H59A H -0.3920 -0.1877 0.2123 0.021 Uiso 1 1 calc R . .
H59B H -0.4252 -0.0777 0.1894 0.021 Uiso 1 1 calc R . .
C60 C -0.3452(4) -0.1264(4) 0.1133(2) 0.0163(12) Uani 1 1 d . . .
C61 C -0.2497(4) -0.1556(4) 0.0865(3) 0.0193(13) Uani 1 1 d . . .
H61A H -0.1942 -0.1729 0.1132 0.023 Uiso 1 1 calc R . .
C62 C -0.2348(5) -0.1598(4) 0.0210(3) 0.0268(14) Uani 1 1 d . . .
H62A H -0.1689 -0.1802 0.0033 0.032 Uiso 1 1 calc R . .
C63 C -0.3138(5) -0.1347(4) -0.0188(3) 0.0297(15) Uani 1 1 d . . .
H63A H -0.3026 -0.1370 -0.0639 0.036 Uiso 1 1 calc R . .
C64 C -0.4100(5) -0.1061(5) 0.0080(3) 0.0291(15) Uani 1 1 d . . .
H64A H -0.4657 -0.0897 -0.0186 0.035 Uiso 1 1 calc R . .
C65 C -0.4250(4) -0.1013(4) 0.0728(3) 0.0204(13) Uani 1 1 d . . .
H65A H -0.4908 -0.0804 0.0903 0.024 Uiso 1 1 calc R . .
C66 C -0.0001(4) -0.1158(3) 0.2857(3) 0.0166(12) Uani 1 1 d . . .
H66A H -0.0089 -0.1730 0.3241 0.020 Uiso 1 1 calc R . .
H66B H -0.0338 -0.1317 0.2498 0.020 Uiso 1 1 calc R . .
C67 C 0.1164(4) -0.0967(3) 0.2629(2) 0.0145(12) Uani 1 1 d . . .
C68 C 0.1771(4) -0.0375(4) 0.2876(3) 0.0189(12) Uani 1 1 d . . .
H68A H 0.1457 -0.0099 0.3217 0.023 Uiso 1 1 calc R . .
C69 C 0.2836(4) -0.0181(4) 0.2631(3) 0.0228(13) Uani 1 1 d . . .
H69A H 0.3242 0.0228 0.2803 0.027 Uiso 1 1 calc R . .
C70 C 0.3300(5) -0.0583(4) 0.2137(3) 0.0296(15) Uani 1 1 d . . .
H70A H 0.4020 -0.0438 0.1960 0.035 Uiso 1 1 calc R . .
C71 C 0.2715(5) -0.1195(4) 0.1902(3) 0.0290(15) Uani 1 1 d . . .
H71A H 0.3039 -0.1483 0.1570 0.035 Uiso 1 1 calc R . .
C72 C 0.1659(5) -0.1394(4) 0.2147(3) 0.0229(13) Uani 1 1 d . . .
H72A H 0.1267 -0.1825 0.1985 0.027 Uiso 1 1 calc R . .
C1S C -0.5789(6) -0.3819(9) 0.1217(4) 0.1102(6) Uani 0.550(8) 1 d PGDU B 1
C2S C -0.5430(7) -0.3330(10) 0.1644(5) 0.1323(6) Uani 0.550(8) 1 d PGDU B 1
H2SA H -0.4769 -0.2989 0.1526 0.159 Uiso 0.550(8) 1 calc PR B 1
C3S C -0.6037(8) -0.3341(12) 0.2242(6) 0.1323(6) Uani 0.550(8) 1 d PGU B 1
H3SA H -0.5792 -0.3007 0.2533 0.159 Uiso 0.550(8) 1 calc PR B 1
C4S C -0.7004(6) -0.3840(13) 0.2414(5) 0.1165(8) Uani 0.550(8) 1 d PGDU B 1
H4SA H -0.7419 -0.3847 0.2823 0.140 Uiso 0.550(8) 1 calc PR B 1
C5S C -0.7363(6) -0.4328(12) 0.1988(6) 0.1073(6) Uani 0.550(8) 1 d PGU B 1
H5SA H -0.8023 -0.4670 0.2106 0.129 Uiso 0.550(8) 1 calc PR B 1
C6S C -0.6755(7) -0.4318(10) 0.1390(5) 0.1083(6) Uani 0.550(8) 1 d PGDU B 1
H6SA H -0.7001 -0.4652 0.1098 0.130 Uiso 0.550(8) 1 calc PR B 1
C7S C -0.5063(19) -0.3696(17) 0.0572(9) 0.1165(8) Uani 0.550(8) 1 d PDU B 1
H7SA H -0.4652 -0.3091 0.0477 0.175 Uiso 0.550(8) 1 calc PR B 1
H7SB H -0.5487 -0.3680 0.0212 0.175 Uiso 0.550(8) 1 calc PR B 1
H7SC H -0.4580 -0.4238 0.0609 0.175 Uiso 0.550(8) 1 calc PR B 1
C1S' C -0.6853(4) -0.4745(5) 0.1875(3) 0.1102(6) Uani 0.450(8) 1 d PGDU B 2
C2S' C -0.6308(5) -0.4240(5) 0.2218(3) 0.1460(6) Uani 0.450(8) 1 d PGDU B 2
H2SB H -0.6554 -0.4263 0.2667 0.175 Uiso 0.450(8) 1 calc PR B 2
C3S' C -0.5402(5) -0.3700(6) 0.1905(3) 0.1460(6) Uani 0.450(8) 1 d PGDU B 2
H3SB H -0.5029 -0.3355 0.2139 0.175 Uiso 0.450(8) 1 calc PR B 2
C4S' C -0.5042(5) -0.3666(6) 0.1248(3) 0.1398(8) Uani 0.450(8) 1 d PGU B 2
H4SB H -0.4423 -0.3297 0.1034 0.168 Uiso 0.450(8) 1 calc PR B 2
C5S' C -0.5588(5) -0.4171(6) 0.0904(3) 0.1073(6) Uani 0.450(8) 1 d PGU B 2
H5SB H -0.5342 -0.4148 0.0455 0.129 Uiso 0.450(8) 1 calc PR B 2
C6S' C -0.6493(5) -0.4711(5) 0.1218(3) 0.1083(6) Uani 0.450(8) 1 d PGDU B 2
H6SB H -0.6866 -0.5056 0.0983 0.130 Uiso 0.450(8) 1 calc PR B 2
C7S' C -0.8171(17) -0.477(2) 0.2010(15) 0.1398(8) Uani 0.450(8) 1 d PDU B 2
H7SD H -0.8401 -0.4900 0.2487 0.210 Uiso 0.450(8) 1 calc PR B 2
H7SE H -0.8452 -0.5270 0.1835 0.210 Uiso 0.450(8) 1 calc PR B 2
H7SF H -0.8434 -0.4138 0.1787 0.210 Uiso 0.450(8) 1 calc PR B 2

loop_
_atom_site_aniso_label
_atom_site_aniso_U_11
_atom_site_aniso_U_22
_atom_site_aniso_U_33
_atom_site_aniso_U_23
_atom_site_aniso_U_13
_atom_site_aniso_U_12
Yb1 0.01159(10) 0.01044(9) 0.01230(9) -0.00071(7) 0.00025(8) -0.00083(8)
Yb2 0.01260(10) 0.00993(9) 0.01166(9) -0.00101(7) 0.00131(8) -0.00096(8)
S1 0.0181(6) 0.0158(6) 0.0144(5) -0.0024(4) -0.0040(5) -0.0044(5)
S2 0.0117(6) 0.0128(5) 0.0146(5) -0.0022(4) -0.0011(4) -0.0003(5)
N1 0.0092(19) 0.0081(17) 0.0150(17) -0.0043(14) -0.0055(14) -0.0013(15)
N2 0.017(2) 0.0083(17) 0.0105(18) -0.0008(14) 0.0008(16) 0.0022(16)
N3 0.0097(19) 0.0167(19) 0.0112(18) -0.0048(15) -0.0017(15) 0.0020(16)
N4 0.017(2) 0.0086(18) 0.0140(19) -0.0013(15) -0.0003(16) -0.0003(16)
C1 0.0212(17) 0.0209(16) 0.0229(15) -0.0077(13) -0.0077(13) 0.0042(14)
C2 0.019(3) 0.005(2) 0.020(2) -0.0014(18) -0.005(2) 0.0013(19)
C3 0.017(3) 0.011(2) 0.034(3) 0.000(2) -0.001(2) 0.001(2)
C4 0.025(3) 0.028(3) 0.017(3) 0.011(2) -0.007(2) -0.006(2)
C5 0.019(3) 0.019(3) 0.034(3) 0.000(2) -0.002(2) -0.004(2)
C6 0.014(2) 0.0062(17) 0.0182(19) -0.0038(15) -0.0018(16) 0.0034(16)
C7 0.013(2) 0.005(2) 0.026(3) -0.0013(18) -0.005(2) -0.0014(19)
C8 0.015(3) 0.014(2) 0.028(3) -0.001(2) -0.001(2) 0.005(2)
C9 0.019(2) 0.013(2) 0.029(2) -0.0030(17) 0.0026(19) 0.0056(18)
C10 0.023(3) 0.014(2) 0.025(3) -0.008(2) 0.002(2) 0.000(2)
C11 0.017(2) 0.0043(19) 0.022(2) -0.0036(18) -0.003(2) 0.0008(19)
C12 0.014(2) 0.015(2) 0.025(3) -0.004(2) -0.005(2) 0.001(2)
C13 0.029(3) 0.016(2) 0.027(3) -0.002(2) -0.012(2) 0.002(2)
C14 0.023(3) 0.021(3) 0.033(3) -0.006(2) -0.013(2) 0.002(2)
C15 0.020(3) 0.015(2) 0.025(2) -0.0118(19) -0.008(2) 0.005(2)
C16 0.031(3) 0.019(3) 0.034(3) -0.006(2) -0.007(2) -0.009(2)
C17 0.041(4) 0.028(3) 0.029(3) -0.013(2) -0.010(3) -0.002(3)
C18 0.013(2) 0.0109(18) 0.0091(18) -0.0040(15) 0.0060(16) 0.0019(16)
C19 0.011(2) 0.015(2) 0.018(2) -0.0091(18) 0.0015(18) 0.0033(19)
C20 0.021(2) 0.0075(18) 0.024(2) -0.0049(16) 0.0035(18) 0.0002(17)
C21 0.023(3) 0.010(2) 0.027(3) 0.002(2) -0.001(2) 0.001(2)
C22 0.020(3) 0.020(2) 0.012(2) 0.0005(19) 0.006(2) 0.002(2)
C23 0.016(2) 0.012(2) 0.015(2) -0.0043(18) 0.0033(19) -0.002(2)
C24 0.016(3) 0.016(2) 0.021(2) -0.0071(19) 0.001(2) -0.001(2)
C25 0.030(3) 0.034(3) 0.027(3) -0.017(2) 0.005(2) -0.009(3)
C26 0.023(3) 0.012(2) 0.032(3) -0.009(2) -0.003(2) -0.003(2)
C27 0.011(2) 0.018(2) 0.016(2) -0.0028(16) -0.0003(17) -0.0031(17)
C28 0.020(3) 0.030(3) 0.037(3) -0.015(2) 0.008(2) -0.006(2)
C29 0.023(3) 0.027(3) 0.029(3) -0.002(2) -0.011(2) -0.010(2)
C30 0.021(3) 0.016(2) 0.0025(19) 0.0003(17) -0.0048(18) 0.000(2)
C31 0.020(3) 0.007(2) 0.020(2) -0.0015(18) 0.000(2) 0.001(2)
C32 0.024(3) 0.017(2) 0.021(2) -0.007(2) -0.001(2) 0.006(2)
C33 0.027(3) 0.016(2) 0.025(3) -0.002(2) -0.009(2) 0.005(2)
C34 0.026(3) 0.008(2) 0.022(3) 0.0001(19) 0.002(2) -0.007(2)
C35 0.013(2) 0.007(2) 0.013(2) -0.0014(17) -0.0011(18) -0.0009(18)
C36 0.016(2) 0.014(2) 0.018(2) -0.0007(19) 0.000(2) -0.003(2)
C37 0.020(3) 0.015(2) 0.019(2) -0.0074(19) 0.004(2) 0.003(2)
C38 0.025(3) 0.014(2) 0.024(3) -0.006(2) 0.009(2) 0.004(2)
C39 0.012(2) 0.014(2) 0.027(3) -0.005(2) 0.003(2) 0.000(2)
C40 0.013(2) 0.008(2) 0.020(2) -0.0037(18) -0.0021(19) -0.0005(18)
C41 0.014(2) 0.022(2) 0.011(2) -0.0039(19) -0.0003(18) -0.005(2)
C42 0.031(3) 0.019(2) 0.019(2) -0.008(2) -0.003(2) 0.000(2)
C43 0.027(3) 0.026(3) 0.026(3) 0.002(2) -0.009(2) -0.010(3)
C44 0.012(2) 0.020(2) 0.022(2) -0.006(2) -0.001(2) 0.002(2)
C45 0.0212(17) 0.0209(16) 0.0229(15) -0.0077(13) -0.0077(13) 0.0042(14)
C46 0.024(2) 0.021(2) 0.022(2) -0.0080(17) -0.0075(18) 0.0000(18)
C46' 0.024(2) 0.021(2) 0.022(2) -0.0080(17) -0.0075(18) 0.0000(18)
C47 0.0248(18) 0.0186(16) 0.0129(15) 0.0033(13) -0.0014(14) -0.0010(14)
C48 0.0132(9) 0.0133(9) 0.0123(9) -0.0033(6) -0.0004(7) 0.0002(7)
C49 0.018(3) 0.014(2) 0.011(2) -0.0065(17) 0.0033(18) -0.003(2)
C50 0.019(3) 0.018(2) 0.014(2) -0.0056(19) 0.0076(19) 0.001(2)
C51 0.016(3) 0.015(2) 0.016(2) -0.0002(19) 0.004(2) -0.004(2)
C52 0.012(2) 0.009(2) 0.014(2) -0.0009(17) 0.0023(18) -0.0012(18)
C53 0.021(3) 0.015(2) 0.016(2) -0.0050(19) -0.004(2) -0.001(2)
C54 0.033(3) 0.021(3) 0.030(3) -0.006(2) -0.011(2) -0.006(2)
C55 0.0248(18) 0.0186(16) 0.0129(15) 0.0033(13) -0.0014(14) -0.0010(14)
C56 0.014(2) 0.016(2) 0.022(2) -0.0069(19) 0.006(2) -0.007(2)
C57 0.024(3) 0.028(3) 0.026(3) -0.004(2) 0.006(2) -0.012(2)
C58 0.028(3) 0.017(2) 0.032(3) -0.006(2) -0.010(2) -0.005(2)
C59 0.017(3) 0.015(2) 0.021(2) -0.0083(19) -0.004(2) 0.002(2)
C60 0.017(3) 0.019(2) 0.015(2) -0.0055(19) -0.0041(19) -0.001(2)
C61 0.017(3) 0.018(2) 0.023(3) -0.004(2) -0.005(2) 0.000(2)
C62 0.024(3) 0.034(3) 0.021(3) -0.010(2) 0.006(2) -0.001(3)
C63 0.039(4) 0.039(3) 0.013(2) -0.013(2) 0.002(2) -0.010(3)
C64 0.031(3) 0.042(3) 0.015(2) -0.004(2) -0.012(2) 0.000(3)
C65 0.017(3) 0.019(2) 0.027(3) -0.009(2) -0.002(2) 0.001(2)
C66 0.016(2) 0.010(2) 0.027(3) -0.0094(19) -0.005(2) 0.0019(19)
C67 0.013(2) 0.014(2) 0.015(2) 0.0001(18) -0.0028(19) 0.0045(19)
C68 0.017(3) 0.019(2) 0.022(2) -0.007(2) -0.005(2) 0.009(2)
C69 0.012(3) 0.028(3) 0.036(3) -0.016(2) -0.013(2) 0.006(2)
C70 0.014(3) 0.042(3) 0.035(3) -0.014(3) -0.003(2) 0.005(3)
C71 0.023(3) 0.028(3) 0.037(3) -0.014(2) 0.004(2) 0.008(2)
C72 0.024(3) 0.017(2) 0.030(3) -0.009(2) -0.005(2) 0.001(2)
C1S 0.1102(7) 0.1102(7) 0.1102(8) -0.0281(5) -0.0140(5) 0.0023(5)
C2S 0.1321(7) 0.1323(7) 0.1323(8) -0.0336(5) -0.0168(5) 0.0029(5)
C3S 0.1321(7) 0.1323(7) 0.1323(8) -0.0336(5) -0.0168(5) 0.0029(5)
C4S 0.1169(9) 0.1164(10) 0.1163(10) -0.0296(7) -0.0148(7) 0.0030(7)
C5S 0.1074(7) 0.1074(7) 0.1073(8) -0.0274(5) -0.0137(5) 0.0025(5)
C6S 0.1082(7) 0.1083(7) 0.1083(7) -0.0276(5) -0.0137(5) 0.0025(5)
C7S 0.1169(9) 0.1164(10) 0.1163(10) -0.0296(7) -0.0148(7) 0.0030(7)
C1S' 0.1102(7) 0.1102(7) 0.1102(8) -0.0281(5) -0.0140(5) 0.0023(5)
C2S' 0.1461(7) 0.1461(7) 0.1460(7) -0.0372(5) -0.0184(5) 0.0033(5)
C3S' 0.1461(7) 0.1461(7) 0.1460(7) -0.0372(5) -0.0184(5) 0.0033(5)
C4S' 0.1397(10) 0.1397(10) 0.1399(10) -0.0356(7) -0.0178(7) 0.0032(7)
C5S' 0.1074(7) 0.1074(7) 0.1073(8) -0.0274(5) -0.0137(5) 0.0025(5)
C6S' 0.1082(7) 0.1083(7) 0.1083(7) -0.0276(5) -0.0137(5) 0.0025(5)
C7S' 0.1397(10) 0.1397(10) 0.1399(10) -0.0356(7) -0.0178(7) 0.0032(7)

loop_
_atom_type_symbol
_atom_type_description
_atom_type_scat_dispersion_real
_atom_type_scat_dispersion_imag
_atom_type_scat_source
C C 0.0033 0.0016 'International Tables Vol C Tables 4.2.6.8 and 6.1.1.4'
H H 0.0000 0.0000 'International Tables Vol C Tables 4.2.6.8 and 6.1.1.4'
N N 0.0061 0.0033 'International Tables Vol C Tables 4.2.6.8 and 6.1.1.4'
Yb Yb -0.3850 5.5486 'International Tables Vol C Tables 4.2.6.8 and 6.1.1.4'
S S 0.1246 0.1234 'International Tables Vol C Tables 4.2.6.8 and 6.1.1.4'

loop_
_geom_angle_atom_site_label_1
_geom_angle_atom_site_label_2
_geom_angle_atom_site_label_3
_geom_angle
N1 Yb1 C18 61.07(13)
N1 Yb1 S1 131.88(10)
C18 Yb1 S1 139.48(11)
N1 Yb1 S2 120.78(10)
C18 Yb1 S2 131.92(11)
S1 Yb1 S2 79.13(4)
N1 Yb1 C23 76.39(13)
C18 Yb1 C23 29.62(15)
S1 Yb1 C23 109.98(11)
S2 Yb1 C23 148.58(11)
N1 Yb1 C19 77.96(13)
C18 Yb1 C19 29.82(14)
S1 Yb1 C19 144.80(10)
S2 Yb1 C19 102.59(11)
C23 Yb1 C19 52.35(15)
N1 Yb1 C22 105.26(13)
C18 Yb1 C22 51.61(14)
S1 Yb1 C22 90.27(11)
S2 Yb1 C22 126.48(11)
C23 Yb1 C22 28.86(13)
C19 Yb1 C22 60.03(15)
N1 Yb1 C21 121.36(14)
C18 Yb1 C21 60.31(14)
S1 Yb1 C21 93.80(11)
S2 Yb1 C21 99.24(11)
C23 Yb1 C21 51.33(14)
C19 Yb1 C21 51.03(15)
C22 Yb1 C21 28.70(16)
N1 Yb1 C20 106.77(13)
C18 Yb1 C20 51.46(13)
S1 Yb1 C20 117.51(10)
S2 Yb1 C20 89.33(11)
C23 Yb1 C20 59.54(15)
C19 Yb1 C20 28.88(13)
C22 Yb1 C20 49.95(16)
C21 Yb1 C20 27.80(16)
N1 Yb1 C6 27.58(13)
C18 Yb1 C6 88.48(13)
S1 Yb1 C6 113.12(10)
S2 Yb1 C6 101.14(10)
C23 Yb1 C6 102.30(13)
C19 Yb1 C6 101.16(13)
C22 Yb1 C6 130.62(13)
C21 Yb1 C6 148.75(13)
C20 Yb1 C6 129.36(14)
N3 Yb2 C47 61.01(14)
N3 Yb2 S1 131.68(10)
C47 Yb2 S1 139.00(12)
N3 Yb2 C52 77.22(13)
C47 Yb2 C52 29.60(15)
S1 Yb2 C52 145.37(10)
N3 Yb2 S2 124.98(10)
C47 Yb2 S2 130.71(12)
S1 Yb2 S2 78.37(4)
C52 Yb2 S2 101.19(10)
N3 Yb2 C48 76.53(13)
C47 Yb2 C48 29.40(16)
S1 Yb2 C48 109.68(11)
C52 Yb2 C48 52.11(15)
S2 Yb2 C48 144.35(10)
N3 Yb2 C51 105.87(13)
C47 Yb2 C51 51.25(15)
S1 Yb2 C51 118.68(11)
C52 Yb2 C51 28.66(14)
S2 Yb2 C51 85.60(10)
C48 Yb2 C51 59.72(15)
N3 Yb2 C49 105.38(13)
C47 Yb2 C49 51.34(15)
S1 Yb2 C49 90.37(10)
C52 Yb2 C49 59.86(15)
S2 Yb2 C49 121.30(10)
C48 Yb2 C49 28.85(13)
C51 Yb2 C49 50.32(15)
N3 Yb2 C50 120.93(13)
C47 Yb2 C50 59.93(15)
S1 Yb2 C50 94.27(11)
C52 Yb2 C50 51.11(14)
S2 Yb2 C50 94.71(10)
C48 Yb2 C50 50.97(14)
C51 Yb2 C50 28.55(16)
C49 Yb2 C50 28.26(15)
N3 Yb2 C35 25.46(12)
C47 Yb2 C35 86.39(14)
S1 Yb2 C35 114.22(9)
C52 Yb2 C35 99.02(13)
S2 Yb2 C35 107.91(9)
C48 Yb2 C35 100.24(13)
C51 Yb2 C35 127.02(13)
C49 Yb2 C35 128.67(12)
C50 Yb2 C35 146.29(12)
C59 S1 Yb1 120.89(16)
C59 S1 Yb2 131.80(16)
Yb1 S1 Yb2 95.91(4)
C66 S2 Yb1 89.25(16)
C66 S2 Yb2 102.94(17)
Yb1 S2 Yb2 94.58(4)
C1 N1 C6 129.4(4)
C1 N1 Yb1 127.9(3)
C6 N1 Yb1 101.9(3)
C1 N2 C18 115.7(4)
C30 N3 C35 125.3(4)
C30 N3 Yb2 126.6(3)
C35 N3 Yb2 107.8(3)
C30 N4 C47 115.7(4)
N2 C1 N1 120.5(4)
N2 C1 C2 111.4(4)
N1 C1 C2 127.9(5)
C4 C2 C3 109.1(4)
C4 C2 C5 107.9(4)
C3 C2 C5 107.4(4)
C4 C2 C1 108.8(4)
C3 C2 C1 115.8(4)
C5 C2 C1 107.6(4)
C7 C6 C11 119.5(4)
C7 C6 N1 122.4(4)
C11 C6 N1 117.2(4)
C7 C6 Yb1 117.1(3)
C11 C6 Yb1 92.6(3)
N1 C6 Yb1 50.6(2)
C8 C7 C6 119.8(5)
C8 C7 C12 118.3(5)
C6 C7 C12 121.8(4)
C9 C8 C7 120.6(5)
C10 C9 C8 120.2(4)
C9 C10 C11 122.0(5)
C10 C11 C6 117.9(5)
C10 C11 C15 120.3(5)
C6 C11 C15 121.8(4)
C7 C12 C13 110.9(4)
C7 C12 C14 112.1(4)
C13 C12 C14 109.3(5)
C11 C15 C17 113.5(4)
C11 C15 C16 111.5(4)
C17 C15 C16 109.2(5)
C23 C18 N2 119.6(4)
C23 C18 C19 120.9(4)
N2 C18 C19 119.5(4)
C23 C18 Yb1 77.9(3)
N2 C18 Yb1 114.7(3)
C19 C18 Yb1 77.9(3)
C20 C19 C18 117.9(5)
C20 C19 C24 122.6(5)
C18 C19 C24 119.4(4)
C20 C19 Yb1 78.2(3)
C18 C19 Yb1 72.2(3)
C24 C19 Yb1 119.5(3)
C21 C20 C19 121.6(5)
C21 C20 Yb1 75.4(3)
C19 C20 Yb1 72.9(3)
C20 C21 C22 120.0(4)
C20 C21 Yb1 76.8(3)
C22 C21 Yb1 75.3(3)
C23 C22 C21 120.6(5)
C23 C22 Yb1 73.8(3)
C21 C22 Yb1 76.0(3)
C22 C23 C18 118.7(5)
C22 C23 C27 122.1(5)
C18 C23 C27 119.2(4)
C22 C23 Yb1 77.3(3)
C18 C23 Yb1 72.4(3)
C27 C23 Yb1 120.3(3)
C25 C24 C19 110.0(4)
C25 C24 C26 110.3(5)
C19 C24 C26 113.4(4)
C23 C27 C29 115.3(4)
C23 C27 C28 108.4(4)
C29 C27 C28 110.0(5)
N4 C30 N3 121.7(4)
N4 C30 C31 110.7(4)
N3 C30 C31 127.5(4)
C33 C31 C32 107.9(4)
C33 C31 C34 109.1(4)
C32 C31 C34 107.4(4)
C33 C31 C30 106.9(4)
C32 C31 C30 117.1(4)
C34 C31 C30 108.2(4)
C40 C35 N3 121.8(4)
C40 C35 C36 119.2(4)
N3 C35 C36 118.7(4)
C40 C35 Yb2 115.1(3)
N3 C35 Yb2 46.7(2)
C36 C35 Yb2 101.2(3)
C37 C36 C35 118.0(5)
C37 C36 C41 120.2(5)
C35 C36 C41 121.8(4)
C38 C37 C36 121.9(5)
C37 C38 C39 119.9(5)
C38 C39 C40 121.1(5)
C39 C40 C35 119.6(5)
C39 C40 C44 120.2(5)
C35 C40 C44 120.2(4)
C36 C41 C43 112.3(4)
C36 C41 C42 113.3(4)
C43 C41 C42 110.2(4)
C46' C44 C46 27.4(16)
C46' C44 C45 113(2)
C46 C44 C45 110.8(5)
C46' C44 C40 125.7(18)
C46 C44 C40 108.6(4)
C45 C44 C40 113.8(4)
C48 C47 N4 118.7(5)
C48 C47 C52 121.9(5)
N4 C47 C52 119.4(5)
C48 C47 Yb2 78.9(3)
N4 C47 Yb2 115.0(3)
C52 C47 Yb2 78.2(3)
C47 C48 C49 117.7(5)
C47 C48 C53 120.1(4)
C49 C48 C53 122.2(5)
C47 C48 Yb2 71.7(3)
C49 C48 Yb2 76.5(3)
C53 C48 Yb2 122.5(3)
C50 C49 C48 121.2(5)
C50 C49 Yb2 76.2(3)
C48 C49 Yb2 74.7(3)
C49 C50 C51 119.7(5)
C49 C50 Yb2 75.5(3)
C51 C50 Yb2 75.1(3)
C52 C51 C50 121.4(5)
C52 C51 Yb2 74.5(3)
C50 C51 Yb2 76.4(3)
C51 C52 C47 117.8(5)
C51 C52 C56 122.1(5)
C47 C52 C56 120.1(4)
C51 C52 Yb2 76.9(3)
C47 C52 Yb2 72.2(3)
C56 C52 Yb2 120.9(3)
C48 C53 C54 115.1(4)
C48 C53 C55 108.3(4)
C54 C53 C55 111.2(4)
C52 C56 C58 115.2(4)
C52 C56 C57 108.9(4)
C58 C56 C57 110.2(4)
C60 C59 S1 115.3(4)
C61 C60 C65 118.4(5)
C61 C60 C59 122.5(5)
C65 C60 C59 119.0(5)
C60 C61 C62 120.2(5)
C63 C62 C61 121.1(5)
C62 C63 C64 118.8(5)
C65 C64 C63 120.3(5)
C64 C65 C60 121.1(5)
C67 C66 S2 114.2(3)
C68 C67 C72 118.2(5)
C68 C67 C66 122.6(5)
C72 C67 C66 119.2(5)
C67 C68 C69 121.0(5)
C70 C69 C68 119.9(5)
C71 C70 C69 119.8(5)
C70 C71 C72 120.5(6)
C71 C72 C67 120.6(5)
C2S C1S C6S 120.0
C2S C1S C7S 113.5(11)
C6S C1S C7S 126.4(11)
C3S C2S C1S 120.0
C2S C3S C4S 120.0
C3S C4S C5S 120.0
C6S C5S C4S 120.0
C5S C6S C1S 120.0
C2S' C1S' C6S' 120.0
C2S' C1S' C7S' 117.6(13)
C6S' C1S' C7S' 111.4(11)
C1S' C2S' C3S' 120.0
C2S' C3S' C4S' 120.0
C5S' C4S' C3S' 120.0
C4S' C5S' C6S' 120.0
C5S' C6S' C1S' 120.0

loop_
_geom_bond_atom_site_label_1
_geom_bond_atom_site_label_2
_geom_bond_distance
Yb1 N1 2.387(4)
Yb1 C18 2.722(4)
Yb1 S1 2.7597(12)
Yb1 S2 2.7694(12)
Yb1 C23 2.792(5)
Yb1 C19 2.795(5)
Yb1 C22 2.837(5)
Yb1 C21 2.845(5)
Yb1 C20 2.863(5)
Yb1 C6 3.025(4)
Yb2 N3 2.407(4)
Yb2 C47 2.729(5)
Yb2 S1 2.7623(13)
Yb2 C52 2.807(5)
Yb2 S2 2.8116(12)
Yb2 C48 2.822(4)
Yb2 C51 2.836(5)
Yb2 C49 2.845(5)
Yb2 C50 2.853(5)
Yb2 C35 3.147(5)
S1 C59 1.814(6)
S2 C66 1.853(5)
N1 C1 1.343(6)
N1 C6 1.431(6)
N2 C1 1.311(7)
N2 C18 1.419(6)
N3 C30 1.352(6)
N3 C35 1.421(6)
N4 C30 1.295(6)
N4 C47 1.414(7)
C1 C2 1.554(7)
C2 C4 1.524(7)
C2 C3 1.526(7)
C2 C5 1.539(7)
C6 C7 1.413(7)
C6 C11 1.429(7)
C7 C8 1.398(7)
C7 C12 1.507(8)
C8 C9 1.387(8)
C9 C10 1.367(7)
C10 C11 1.409(7)
C11 C15 1.512(7)
C12 C13 1.540(7)
C12 C14 1.543(7)
C15 C17 1.529(7)
C15 C16 1.543(7)
C18 C23 1.411(7)
C18 C19 1.421(7)
C19 C20 1.412(6)
C19 C24 1.528(7)
C20 C21 1.371(8)
C21 C22 1.408(8)
C22 C23 1.404(7)
C23 C27 1.520(7)
C24 C25 1.524(7)
C24 C26 1.532(7)
C27 C29 1.535(8)
C27 C28 1.545(7)
C30 C31 1.567(7)
C31 C33 1.529(8)
C31 C32 1.540(7)
C31 C34 1.551(7)
C35 C40 1.406(7)
C35 C36 1.428(7)
C36 C37 1.409(7)
C36 C41 1.508(7)
C37 C38 1.356(8)
C38 C39 1.383(8)
C39 C40 1.390(7)
C40 C44 1.534(7)
C41 C43 1.531(8)
C41 C42 1.535(7)
C44 C46' 1.50(3)
C44 C46 1.519(8)
C44 C45 1.523(7)
C47 C48 1.412(8)
C47 C52 1.416(7)
C48 C49 1.412(7)
C48 C53 1.504(7)
C49 C50 1.391(7)
C50 C51 1.403(8)
C51 C52 1.397(7)
C52 C56 1.501(7)
C53 C54 1.529(8)
C53 C55 1.537(7)
C56 C58 1.529(8)
C56 C57 1.545(6)
C59 C60 1.519(7)
C60 C61 1.382(7)
C60 C65 1.395(8)
C61 C62 1.384(8)
C62 C63 1.378(9)
C63 C64 1.386(9)
C64 C65 1.373(8)
C66 C67 1.508(7)
C67 C68 1.387(8)
C67 C72 1.395(7)
C68 C69 1.394(7)
C69 C70 1.380(8)
C70 C71 1.375(9)
C71 C72 1.384(8)
C1S C2S 1.3900
C1S C6S 1.3900
C1S C7S 1.516(19)
C2S C3S 1.3900
C3S C4S 1.3900
C4S C5S 1.3900
C5S C6S 1.3900
C1S' C2S' 1.3900
C1S' C6S' 1.3900
C1S' C7S' 1.67(2)
C2S' C3S' 1.3900
C3S' C4S' 1.3900
C4S' C5S' 1.3900
C5S' C6S' 1.3900
